data_7103201
loop_
_publ_author_name
'Liu, Yan'
'Yang, Xiao-Li'
'Zhang, Jun'
'Li, Yi-Zhi'
'Song, You'
'Du, Hong-Bin'
'You, Xiao-Zeng'

_publ_section_title
;
 Synthesis of an open-framework copper-germanium phosphate
 [Cu(H2O)2(OH)]2Ge(PO4)2.
;
_journal_issue 27
_journal_name_full 'Chemical communications (Cambridge, England)'
_journal_page_first 3145
_journal_page_last 3147
_journal_paper_doi 10.1039/b801542b
_journal_year 2008
_chemical_formula_moiety 'Cu2 Ge H10 O14 P2'
_chemical_formula_sum 'Cu2 Ge H10 O14 P2'
_chemical_formula_weight 495.69
_chemical_name_common (Cu(H2O)2(OH))2Ge(PO4)2
_chemical_name_systematic
;
?
;
_space_group_IT_number 14
_symmetry_cell_setting monoclinic
_symmetry_space_group_name_Hall '-P 2yn'
_symmetry_space_group_name_H-M 'P 1 21/n 1'
_atom_sites_solution_hydrogens geom
_atom_sites_solution_primary direct
_atom_sites_solution_secondary difmap
_audit_creation_method SHELXL-97
_cell_angle_alpha 90.00
_cell_angle_beta 91.290(2)
_cell_angle_gamma 90.00
_cell_formula_units_Z 2
_cell_length_a 5.0941(8)
_cell_length_b 8.4928(13)
_cell_length_c 12.3899(19)
_cell_measurement_reflns_used 1364
_cell_measurement_temperature 291(2)
_cell_measurement_theta_max 25.99
_cell_measurement_theta_min 2.91
_cell_volume 535.89(14)
_computing_cell_refinement SMART
_computing_data_collection 'SMART (Bruker, 2000)'
_computing_data_reduction 'SAINT (Bruker, 2000)'
_computing_molecular_graphics SHELXTL
_computing_publication_material SHELXTL
_computing_structure_refinement SHELXTL
_computing_structure_solution 'SHELXTL (Bruker, 2000)'
_diffrn_ambient_temperature 291(2)
_diffrn_measured_fraction_theta_full 0.996
_diffrn_measured_fraction_theta_max 0.996
_diffrn_measurement_device_type 'Bruker Smart Apex CCD'
_diffrn_measurement_method 'phi and omega scans'
_diffrn_radiation_monochromator graphite
_diffrn_radiation_source 'sealed tube'
_diffrn_radiation_type MoK\a
_diffrn_radiation_wavelength 0.71073
_diffrn_reflns_av_R_equivalents 0.0366
_diffrn_reflns_av_sigmaI/netI 0.0560
_diffrn_reflns_limit_h_max 6
_diffrn_reflns_limit_h_min -6
_diffrn_reflns_limit_k_max 5
_diffrn_reflns_limit_k_min -10
_diffrn_reflns_limit_l_max 13
_diffrn_reflns_limit_l_min -15
_diffrn_reflns_number 2785
_diffrn_reflns_theta_full 25.99
_diffrn_reflns_theta_max 25.99
_diffrn_reflns_theta_min 2.91
_exptl_absorpt_coefficient_mu 7.099
_exptl_absorpt_correction_T_max 0.18
_exptl_absorpt_correction_T_min 0.14
_exptl_absorpt_correction_type multi-scan
_exptl_absorpt_process_details 'SADABS; Bruker, 2000'
_exptl_crystal_colour blue-sky
_exptl_crystal_density_diffrn 3.072
_exptl_crystal_density_method 'not measured'
_exptl_crystal_description stick
_exptl_crystal_F_000 484
_exptl_crystal_size_max 0.30
_exptl_crystal_size_mid 0.26
_exptl_crystal_size_min 0.24
_refine_diff_density_max 0.713
_refine_diff_density_min -0.900
_refine_diff_density_rms 0.177
_refine_ls_extinction_method none
_refine_ls_goodness_of_fit_ref 1.056
_refine_ls_hydrogen_treatment constr
_refine_ls_matrix_type full
_refine_ls_number_parameters 88
_refine_ls_number_reflns 1054
_refine_ls_number_restraints 0
_refine_ls_restrained_S_all 1.056
_refine_ls_R_factor_all 0.0656
_refine_ls_R_factor_gt 0.0509
_refine_ls_shift/su_max 0.000
_refine_ls_shift/su_mean 0.000
_refine_ls_structure_factor_coef Fsqd
_refine_ls_weighting_details 'calc w=1/[\s^2^(Fo^2^)+(0.05P)^2^+1.55P] where P=(Fo^2^+2Fc^2^)/3'
_refine_ls_weighting_scheme calc
_refine_ls_wR_factor_gt 0.1052
_refine_ls_wR_factor_ref 0.1082
_reflns_number_gt 837
_reflns_number_total 1054
_reflns_threshold_expression >2sigma(I)
_cod_data_source_file b801542b.txt
_cod_data_source_block a
_cod_depositor_comments
;
The following automatic conversions were performed:
'_symmetry_cell_setting' value 'Monoclinic' changed to 'monoclinic'
according to '/home/saulius/struct/CIF-dictionaries/cif_core.dic'
dictionary named 'cif_core.dic' version 2.4.1 from 2010-06-29.

Automatic conversion script
Id: cif_fix_enum 1527 2010-12-29 10:47:43Z saulius 
;
_cod_original_sg_symbol_H-M 'P2(1)/n '
_cod_database_code 7103201

loop_
_symmetry_equiv_pos_as_xyz
'x, y, z'
'-x+1/2, y+1/2, -z+1/2'
'-x, -y, -z'
'x-1/2, -y-1/2, z-1/2'

loop_
_atom_site_label
_atom_site_type_symbol
_atom_site_fract_x
_atom_site_fract_y
_atom_site_fract_z
_atom_site_U_iso_or_equiv
_atom_site_adp_type
_atom_site_occupancy
_atom_site_symmetry_multiplicity
_atom_site_calc_flag
_atom_site_refinement_flags
_atom_site_disorder_assembly
_atom_site_disorder_group
Cu1 Cu 0.26180(17) -0.05430(11) 0.73357(7) 0.0289(3) Uani 1 1 d . . .
Ge1 Ge 0.5000 0.0000 1.0000 0.0284(3) Uani 1 2 d S . .
O1 O -0.0145(10) 0.0429(6) 0.8155(4) 0.0322(12) Uani 1 1 d . . .
O2 O 0.2634(10) 0.1647(6) 0.9683(4) 0.0298(11) Uani 1 1 d . . .
O3 O -0.2244(10) 0.1484(6) 0.9811(4) 0.0312(12) Uani 1 1 d . . .
O4 O -0.0217(10) 0.3359(6) 0.8542(4) 0.0315(12) Uani 1 1 d . . .
O5 O 0.5063(10) -0.0674(6) 0.8577(4) 0.0298(11) Uani 1 1 d . . .
H5A H 0.6665 -0.0214 0.8310 0.036 Uiso 1 1 d R . .
O6 O 0.0095(10) -0.0534(6) 0.6110(4) 0.0324(12) Uani 1 1 d . . .
H6A H -0.1415 -0.0613 0.6382 0.039 Uiso 1 1 d R . .
H6B H 0.0354 -0.1387 0.5770 0.039 Uiso 1 1 d R . .
O7 O 0.4490(10) 0.1921(6) 0.6829(4) 0.0344(12) Uani 1 1 d . . .
H7B H 0.3157 0.2721 0.6825 0.041 Uiso 1 1 d R . .
H7A H 0.5192 0.1825 0.6119 0.041 Uiso 1 1 d R . .
P1 P 0.0010(4) 0.1711(2) 0.90163(16) 0.0284(5) Uani 1 1 d . . .

loop_
_atom_site_aniso_label
_atom_site_aniso_U_11
_atom_site_aniso_U_22
_atom_site_aniso_U_33
_atom_site_aniso_U_23
_atom_site_aniso_U_13
_atom_site_aniso_U_12
Cu1 0.0292(5) 0.0269(5) 0.0305(5) -0.0100(4) -0.0001(4) 0.0092(4)
Ge1 0.0258(5) 0.0299(6) 0.0291(6) 0.0004(5) -0.0089(4) 0.0095(5)
O1 0.025(3) 0.033(3) 0.038(3) -0.009(2) -0.010(2) 0.003(2)
O2 0.036(3) 0.028(3) 0.025(3) -0.004(2) -0.010(2) -0.002(2)
O3 0.033(3) 0.028(3) 0.032(3) -0.009(2) 0.004(2) -0.001(2)
O4 0.034(3) 0.031(3) 0.029(3) 0.008(2) -0.009(2) 0.004(2)
O5 0.028(3) 0.031(3) 0.030(3) -0.001(2) -0.009(2) -0.003(2)
O6 0.029(3) 0.034(3) 0.034(3) -0.011(2) -0.003(2) 0.009(2)
O7 0.033(3) 0.035(3) 0.035(3) 0.005(2) 0.010(2) -0.003(2)
P1 0.0249(9) 0.0312(11) 0.0295(9) 0.0007(8) 0.0090(7) 0.0078(8)

loop_
_atom_type_symbol
_atom_type_description
_atom_type_scat_dispersion_real
_atom_type_scat_dispersion_imag
_atom_type_scat_source
Cu Cu 0.3201 1.2651 'International Tables Vol C Tables 4.2.6.8 and 6.1.1.4'
Ge Ge 0.1547 1.8001 'International Tables Vol C Tables 4.2.6.8 and 6.1.1.4'
H H 0.0000 0.0000 'International Tables Vol C Tables 4.2.6.8 and 6.1.1.4'
O O 0.0106 0.0060 'International Tables Vol C Tables 4.2.6.8 and 6.1.1.4'
P P 0.1023 0.0942 'International Tables Vol C Tables 4.2.6.8 and 6.1.1.4'

loop_
_geom_angle_atom_site_label_1
_geom_angle_atom_site_label_2
_geom_angle_atom_site_label_3
_geom_angle
_geom_angle_site_symmetry_1
_geom_angle_site_symmetry_3
_geom_angle_publ_flag
O1 Cu1 O5 94.0(2) . . ?
O1 Cu1 O4 175.6(2) . 2_546 ?
O5 Cu1 O4 89.0(2) . 2_546 ?
O1 Cu1 O6 86.2(2) . . ?
O5 Cu1 O6 176.7(2) . . ?
O4 Cu1 O6 90.6(2) 2_546 . ?
O1 Cu1 O7 93.6(2) . . ?
O5 Cu1 O7 90.3(2) . . ?
O4 Cu1 O7 89.6(2) 2_546 . ?
O6 Cu1 O7 92.9(2) . . ?
O5 Ge1 O5 180.000(2) . 3_657 ?
O5 Ge1 O2 86.8(2) . 3_657 ?
O5 Ge1 O2 93.2(2) 3_657 3_657 ?
O5 Ge1 O2 93.2(2) . . ?
O5 Ge1 O2 86.8(2) 3_657 . ?
O2 Ge1 O2 180.000(2) 3_657 . ?
O5 Ge1 O3 93.4(2) . 1_655 ?
O5 Ge1 O3 86.6(2) 3_657 1_655 ?
O2 Ge1 O3 92.7(2) 3_657 1_655 ?
O2 Ge1 O3 87.3(2) . 1_655 ?
O5 Ge1 O3 86.6(2) . 3_557 ?
O5 Ge1 O3 93.4(2) 3_657 3_557 ?
O2 Ge1 O3 87.3(2) 3_657 3_557 ?
O2 Ge1 O3 92.7(2) . 3_557 ?
O3 Ge1 O3 180.0(3) 1_655 3_557 ?
P1 O1 Cu1 130.1(3) . . ?
P1 O2 Ge1 132.5(3) . . ?
P1 O3 Ge1 136.3(3) . 1_455 ?
P1 O4 Cu1 127.1(3) . 2_556 ?
Ge1 O5 Cu1 134.7(3) . . ?
Ge1 O5 H5A 103.5 . . ?
Cu1 O5 H5A 103.5 . . ?
Cu1 O6 H6A 105.9 . . ?
Cu1 O6 H6B 105.8 . . ?
H6A O6 H6B 106.3 . . ?
Cu1 O7 H7B 109.5 . . ?
Cu1 O7 H7A 109.0 . . ?
H7B O7 H7A 109.5 . . ?
O4 P1 O1 112.6(3) . . ?
O4 P1 O3 108.1(3) . . ?
O1 P1 O3 109.3(3) . . ?
O4 P1 O2 107.1(3) . . ?
O1 P1 O2 112.1(3) . . ?
O3 P1 O2 107.5(3) . . ?

loop_
_geom_bond_atom_site_label_1
_geom_bond_atom_site_label_2
_geom_bond_distance
_geom_bond_site_symmetry_2
_geom_bond_publ_flag
Cu1 O1 1.938(5) . ?
Cu1 O5 1.961(5) . ?
Cu1 O4 1.967(5) 2_546 ?
Cu1 O6 1.967(5) . ?
Cu1 O7 2.390(5) . ?
Ge1 O5 1.854(5) . ?
Ge1 O5 1.854(5) 3_657 ?
Ge1 O2 1.882(5) 3_657 ?
Ge1 O2 1.882(5) . ?
Ge1 O3 1.905(5) 1_655 ?
Ge1 O3 1.905(5) 3_557 ?
O1 P1 1.526(5) . ?
O2 P1 1.556(5) . ?
O3 P1 1.541(6) . ?
O3 Ge1 1.905(5) 1_455 ?
O4 P1 1.521(5) . ?
O4 Cu1 1.967(5) 2_556 ?
O5 H5A 0.9701 . ?
O6 H6A 0.8500 . ?
O6 H6B 0.8499 . ?
O7 H7B 0.9600 . ?
O7 H7A 0.9600 . ?
